data_4088344
loop_
_publ_author_name
'Khake, Shrikant M.'
'Jagtap, Rahul A.'
'Dangat, Yuvraj B.'
'Gonnade, Rajesh G.'
'Vanka, Kumar'
'Punji, Benudhar'

_publ_section_title
;
 Mechanistic Insights into Pincer-Ligated Palladium-Catalyzed Arylation of
 Azoles with Aryl Iodides: Evidence of a PdII--PdIV--PdII Pathway
;
_journal_issue 6
_journal_name_full Organometallics
_journal_page_first 875
_journal_paper_doi 10.1021/acs.organomet.6b00003
_journal_volume 35
_journal_year 2016
_chemical_formula_moiety 'C17 H29 Cl N O P Pd'
_chemical_formula_sum 'C17 H29 Cl N O P Pd'
_chemical_formula_weight 436.23
_space_group_IT_number 33
_space_group_name_Hall 'P 2c -2n'
_space_group_name_H-M_alt 'P n a 21'
_symmetry_cell_setting orthorhombic
_symmetry_space_group_name_H-M 'P n a 21'
_atom_sites_solution_hydrogens geom
_atom_sites_solution_primary direct
_atom_sites_solution_secondary difmap
_audit_creation_method SHELXL-97
_cell_angle_alpha 90.00
_cell_angle_beta 90.00
_cell_angle_gamma 90.00
_cell_formula_units_Z 4
_cell_length_a 20.8926(8)
_cell_length_b 8.1610(3)
_cell_length_c 11.7355(4)
_cell_measurement_reflns_used 3336
_cell_measurement_temperature 296(2)
_cell_measurement_theta_max 24.98
_cell_measurement_theta_min 2.68
_cell_volume 2000.96(13)
_computing_cell_refinement 'Bruker SAINT'
_computing_data_collection 'Bruker APEX2'
_computing_data_reduction 'Bruker SAINT'
_computing_molecular_graphics 'Bruker SHELXTL'
_computing_publication_material 'Bruker SHELXTL'
_computing_structure_refinement 'SHELXL-97 (Sheldrick, 2008)'
_computing_structure_solution 'SHELXS-97 (Sheldrick, 2008)'
_diffrn_ambient_temperature 296(2)
_diffrn_measured_fraction_theta_full 0.999
_diffrn_measured_fraction_theta_max 0.999
_diffrn_measurement_device_type 'Bruker APEX-II CCD'
_diffrn_measurement_method '\f and \w scans'
_diffrn_radiation_monochromator graphite
_diffrn_radiation_source 'fine-focus sealed tube'
_diffrn_radiation_type MoK\a
_diffrn_radiation_wavelength 0.71073
_diffrn_reflns_av_R_equivalents 0.0304
_diffrn_reflns_av_sigmaI/netI 0.0383
_diffrn_reflns_limit_h_max 21
_diffrn_reflns_limit_h_min -24
_diffrn_reflns_limit_k_max 9
_diffrn_reflns_limit_k_min -9
_diffrn_reflns_limit_l_max 13
_diffrn_reflns_limit_l_min -13
_diffrn_reflns_number 8902
_diffrn_reflns_theta_full 24.99
_diffrn_reflns_theta_max 24.99
_diffrn_reflns_theta_min 1.95
_exptl_absorpt_coefficient_mu 1.142
_exptl_absorpt_correction_T_max 0.7711
_exptl_absorpt_correction_T_min 0.6906
_exptl_absorpt_correction_type multi-scan
_exptl_absorpt_process_details SADABS,(BRUKER,2006)
_exptl_crystal_colour COLOURLESS
_exptl_crystal_density_diffrn 1.448
_exptl_crystal_density_method 'not measured'
_exptl_crystal_description BLOCK
_exptl_crystal_F_000 896
_exptl_crystal_size_max 0.35
_exptl_crystal_size_mid 0.30
_exptl_crystal_size_min 0.24
_refine_diff_density_max 0.379
_refine_diff_density_min -0.369
_refine_diff_density_rms 0.053
_refine_ls_abs_structure_details 'Flack H D (1983), Acta Cryst. A39, 876-881'
_refine_ls_abs_structure_Flack 0.50(3)
_refine_ls_extinction_method none
_refine_ls_goodness_of_fit_ref 1.038
_refine_ls_hydrogen_treatment mixed
_refine_ls_matrix_type full
_refine_ls_number_parameters 205
_refine_ls_number_reflns 3422
_refine_ls_number_restraints 1
_refine_ls_restrained_S_all 1.038
_refine_ls_R_factor_all 0.0394
_refine_ls_R_factor_gt 0.0303
_refine_ls_shift/su_max 0.000
_refine_ls_shift/su_mean 0.000
_refine_ls_structure_factor_coef Fsqd
_refine_ls_weighting_details 'calc w=1/[\s^2^(Fo^2^)+(0.0277P)^2^+0.3239P] where P=(Fo^2^+2Fc^2^)/3'
_refine_ls_weighting_scheme calc
_refine_ls_wR_factor_gt 0.0600
_refine_ls_wR_factor_ref 0.0636
_reflns_number_gt 2974
_reflns_number_total 3422
_reflns_threshold_expression >2sigma(I)
_cod_data_source_file om6b00003_si_002.cif
_cod_data_source_block sk_e_08
_cod_depositor_comments
;
The following automatic conversions were performed:

data item '_exptl_absorpt_correction_type' value 'MULTI-SCAN' was
changed to 'multi-scan' in accordance with the
/home/saulius/struct/COD-crude-data/automatic-downloads/DataCite-retrospective/ACS/depositions/lib/dictionaries/cif_core.dic
dictionary named 'cif_core.dic' version 2.4.2 last updated on
2011-04-26.

data item '_symmetry_cell_setting' value 'Orthorhombic' was changed
to 'orthorhombic' in accordance with the
/home/saulius/struct/COD-crude-data/automatic-downloads/DataCite-retrospective/ACS/depositions/lib/dictionaries/cif_core.dic
dictionary named 'cif_core.dic' version 2.4.2 last updated on
2011-04-26.

Automatic conversion script
Id: cif_fix_values 6909 2019-04-08 15:41:33Z antanas 
;
_cod_original_sg_symbol_H-M 'Pna2(1) '
_cod_database_code 4088344

loop_
_symmetry_equiv_pos_as_xyz
'x, y, z'
'-x, -y, z+1/2'
'-x+1/2, y+1/2, z+1/2'
'x+1/2, -y+1/2, z'

loop_
_atom_site_label
_atom_site_type_symbol
_atom_site_fract_x
_atom_site_fract_y
_atom_site_fract_z
_atom_site_U_iso_or_equiv
_atom_site_adp_type
_atom_site_occupancy
_atom_site_symmetry_multiplicity
_atom_site_calc_flag
_atom_site_refinement_flags
Pd1 Pd 0.143888(13) 0.85806(3) 0.77091(4) 0.03785(10) Uani 1 1 d .
Cl1 Cl 0.24952(6) 0.96619(18) 0.79152(13) 0.0692(4) Uani 1 1 d .
P1 P 0.10130(5) 0.93720(13) 0.93224(10) 0.0366(3) Uani 1 1 d .
O1 O 0.03174(14) 0.8416(4) 0.9440(3) 0.0486(8) Uani 1 1 d .
N1 N 0.15800(18) 0.7434(5) 0.6040(3) 0.0476(10) Uani 1 1 d .
C1 C 0.06000(19) 0.7528(4) 0.7589(5) 0.0387(10) Uani 1 1 d .
C2 C 0.0162(2) 0.7533(5) 0.8458(4) 0.0398(11) Uani 1 1 d .
C3 C -0.0419(2) 0.6740(6) 0.8385(5) 0.0489(13) Uani 1 1 d .
H3 H -0.0718 0.6795 0.8972 0.059 Uiso 1 1 calc R
C4 C -0.0542(3) 0.5847(6) 0.7386(4) 0.0526(15) Uani 1 1 d .
H4 H -0.0925 0.5278 0.7313 0.063 Uiso 1 1 calc R
C5 C -0.0107(3) 0.5801(6) 0.6521(5) 0.0574(14) Uani 1 1 d .
H5 H -0.0195 0.5187 0.5872 0.069 Uiso 1 1 calc R
C6 C 0.0466(2) 0.6656(5) 0.6594(4) 0.0455(12) Uani 1 1 d .
C7 C 0.0948(3) 0.6780(7) 0.5648(5) 0.0674(16) Uani 1 1 d .
H7A H 0.1012 0.5703 0.5318 0.081 Uiso 1 1 calc R
H7B H 0.0780 0.7491 0.5058 0.081 Uiso 1 1 calc R
C8 C 0.2058(3) 0.6090(6) 0.6159(5) 0.0682(17) Uani 1 1 d .
H8A H 0.2112 0.5564 0.5424 0.082 Uiso 1 1 calc R
H8B H 0.2467 0.6564 0.6371 0.082 Uiso 1 1 calc R
C9 C 0.1885(4) 0.4826(7) 0.7010(6) 0.097(2) Uani 1 1 d .
H9A H 0.1852 0.5322 0.7749 0.145 Uiso 1 1 calc R
H9B H 0.2210 0.3994 0.7025 0.145 Uiso 1 1 calc R
H9C H 0.1482 0.4342 0.6807 0.145 Uiso 1 1 calc R
C10 C 0.1842(3) 0.8629(7) 0.5189(5) 0.0649(15) Uani 1 1 d .
H10A H 0.1848 0.8110 0.4445 0.078 Uiso 1 1 calc R
H10B H 0.2281 0.8883 0.5392 0.078 Uiso 1 1 calc R
C11 C 0.1473(3) 1.0200(9) 0.5105(6) 0.093(2) Uani 1 1 d .
H11A H 0.1035 0.9963 0.4920 0.139 Uiso 1 1 calc R
H11B H 0.1655 1.0876 0.4519 0.139 Uiso 1 1 calc R
H11C H 0.1492 1.0767 0.5820 0.139 Uiso 1 1 calc R
C12 C 0.1430(2) 0.8835(6) 1.0618(4) 0.0497(13) Uani 1 1 d .
H12 H 0.1814 0.9520 1.0665 0.060 Uiso 1 1 calc R
C13 C 0.1647(3) 0.7050(6) 1.0545(5) 0.0690(16) Uani 1 1 d .
H13A H 0.1866 0.6755 1.1234 0.103 Uiso 1 1 calc R
H13B H 0.1931 0.6919 0.9909 0.103 Uiso 1 1 calc R
H13C H 0.1281 0.6355 1.0447 0.103 Uiso 1 1 calc R
C15 C 0.0783(2) 1.1497(5) 0.9447(4) 0.0503(12) Uani 1 1 d .
H15 H 0.0513 1.1604 1.0127 0.060 Uiso 1 1 calc R
C17 C 0.1375(3) 1.2585(6) 0.9619(6) 0.0712(17) Uani 1 1 d .
H17C H 0.1693 1.2310 0.9061 0.107 Uiso 1 1 calc R
H17A H 0.1545 1.2410 1.0369 0.107 Uiso 1 1 calc R
H17B H 0.1256 1.3715 0.9535 0.107 Uiso 1 1 calc R
C16 C 0.0387(3) 1.2018(7) 0.8426(5) 0.0771(18) Uani 1 1 d .
H16A H 0.0229 1.3110 0.8544 0.116 Uiso 1 1 calc R
H16B H 0.0033 1.1280 0.8334 0.116 Uiso 1 1 calc R
H16C H 0.0648 1.1994 0.7754 0.116 Uiso 1 1 calc R
C14 C 0.1040(4) 0.9123(8) 1.1695(5) 0.091(2) Uani 1 1 d .
H14A H 0.0671 0.8424 1.1690 0.136 Uiso 1 1 calc R
H14C H 0.0906 1.0247 1.1724 0.136 Uiso 1 1 calc R
H14B H 0.1298 0.8880 1.2350 0.136 Uiso 1 1 calc R

loop_
_atom_site_aniso_label
_atom_site_aniso_U_11
_atom_site_aniso_U_22
_atom_site_aniso_U_33
_atom_site_aniso_U_23
_atom_site_aniso_U_13
_atom_site_aniso_U_12
Pd1 0.03207(16) 0.04493(15) 0.03656(15) -0.0045(2) 0.0031(2) -0.00247(15)
Cl1 0.0435(6) 0.1050(9) 0.0590(10) -0.0049(8) 0.0062(7) -0.0245(7)
P1 0.0349(6) 0.0373(5) 0.0375(6) -0.0038(5) 0.0040(6) -0.0042(5)
O1 0.0372(18) 0.0569(19) 0.052(2) -0.0115(16) 0.0105(16) -0.0110(15)
N1 0.043(3) 0.059(2) 0.041(2) -0.0089(19) 0.001(2) 0.006(2)
C1 0.035(2) 0.0341(19) 0.047(3) 0.002(3) 0.000(3) -0.0019(16)
C2 0.036(3) 0.031(2) 0.053(3) -0.002(2) 0.001(2) -0.003(2)
C3 0.038(3) 0.041(3) 0.068(3) 0.005(2) -0.001(3) -0.005(2)
C4 0.049(3) 0.041(2) 0.067(5) 0.002(2) -0.019(3) -0.015(2)
C5 0.058(4) 0.051(3) 0.063(4) -0.011(3) -0.020(3) -0.004(3)
C6 0.045(3) 0.042(3) 0.049(3) -0.005(2) -0.014(2) 0.002(2)
C7 0.063(4) 0.088(4) 0.050(3) -0.021(3) -0.002(3) -0.010(3)
C8 0.080(5) 0.061(4) 0.064(4) -0.007(3) 0.022(3) 0.013(3)
C9 0.121(6) 0.063(4) 0.107(5) 0.019(3) 0.045(5) 0.029(4)
C10 0.066(4) 0.086(4) 0.042(3) 0.004(3) 0.012(3) 0.001(3)
C11 0.108(6) 0.099(5) 0.071(4) 0.020(4) 0.004(4) 0.014(4)
C12 0.059(4) 0.048(3) 0.042(3) 0.000(2) 0.003(3) -0.016(2)
C13 0.083(4) 0.057(3) 0.067(4) 0.013(3) -0.007(3) 0.005(3)
C15 0.051(3) 0.046(3) 0.054(3) -0.003(2) 0.004(2) 0.004(2)
C17 0.070(4) 0.039(3) 0.104(5) -0.008(3) 0.001(4) -0.016(3)
C16 0.085(4) 0.063(4) 0.083(4) 0.004(3) -0.011(4) 0.015(3)
C14 0.120(6) 0.113(5) 0.039(3) 0.005(3) 0.007(4) 0.004(5)

loop_
_atom_type_symbol
_atom_type_description
_atom_type_scat_dispersion_real
_atom_type_scat_dispersion_imag
_atom_type_scat_source
C C 0.0033 0.0016 'International Tables Vol C Tables 4.2.6.8 and 6.1.1.4'
H H 0.0000 0.0000 'International Tables Vol C Tables 4.2.6.8 and 6.1.1.4'
N N 0.0061 0.0033 'International Tables Vol C Tables 4.2.6.8 and 6.1.1.4'
O O 0.0106 0.0060 'International Tables Vol C Tables 4.2.6.8 and 6.1.1.4'
P P 0.1023 0.0942 'International Tables Vol C Tables 4.2.6.8 and 6.1.1.4'
Pd Pd -0.9988 1.0072 'International Tables Vol C Tables 4.2.6.8 and 6.1.1.4'
Cl Cl 0.1484 0.1585 'International Tables Vol C Tables 4.2.6.8 and 6.1.1.4'

loop_
_geom_angle_atom_site_label_1
_geom_angle_atom_site_label_2
_geom_angle_atom_site_label_3
_geom_angle
C1 Pd1 P1 80.08(17)
C1 Pd1 N1 82.4(2)
P1 Pd1 N1 162.53(11)
C1 Pd1 Cl1 175.40(12)
P1 Pd1 Cl1 100.31(5)
N1 Pd1 Cl1 97.12(11)
O1 P1 C15 102.25(19)
O1 P1 C12 103.8(2)
C15 P1 C12 107.1(2)
O1 P1 Pd1 106.83(12)
C15 P1 Pd1 117.50(17)
C12 P1 Pd1 117.41(17)
C2 O1 P1 112.3(3)
C8 N1 C7 111.0(4)
C8 N1 C10 107.2(4)
C7 N1 C10 110.5(4)
C8 N1 Pd1 108.7(3)
C7 N1 Pd1 108.0(3)
C10 N1 Pd1 111.5(3)
C2 C1 C6 119.3(4)
C2 C1 Pd1 122.9(4)
C6 C1 Pd1 117.7(4)
C1 C2 C3 122.8(4)
C1 C2 O1 117.4(4)
C3 C2 O1 119.9(4)
C2 C3 C4 117.1(5)
C2 C3 H3 121.4
C4 C3 H3 121.4
C5 C4 C3 120.9(5)
C5 C4 H4 119.5
C3 C4 H4 119.5
C4 C5 C6 121.0(5)
C4 C5 H5 119.5
C6 C5 H5 119.5
C5 C6 C1 118.8(5)
C5 C6 C7 124.5(4)
C1 C6 C7 116.6(4)
N1 C7 C6 112.9(4)
N1 C7 H7A 109.0
C6 C7 H7A 109.0
N1 C7 H7B 109.0
C6 C7 H7B 109.0
H7A C7 H7B 107.8
C9 C8 N1 114.4(5)
C9 C8 H8A 108.7
N1 C8 H8A 108.7
C9 C8 H8B 108.7
N1 C8 H8B 108.7
H8A C8 H8B 107.6
C8 C9 H9A 109.5
C8 C9 H9B 109.5
H9A C9 H9B 109.5
C8 C9 H9C 109.5
H9A C9 H9C 109.5
H9B C9 H9C 109.5
N1 C10 C11 114.3(5)
N1 C10 H10A 108.7
C11 C10 H10A 108.7
N1 C10 H10B 108.7
C11 C10 H10B 108.7
H10A C10 H10B 107.6
C10 C11 H11A 109.5
C10 C11 H11B 109.5
H11A C11 H11B 109.5
C10 C11 H11C 109.5
H11A C11 H11C 109.5
H11B C11 H11C 109.5
C14 C12 C13 110.7(5)
C14 C12 P1 113.8(4)
C13 C12 P1 109.1(4)
C14 C12 H12 107.7
C13 C12 H12 107.7
P1 C12 H12 107.7
C12 C13 H13A 109.5
C12 C13 H13B 109.5
H13A C13 H13B 109.5
C12 C13 H13C 109.5
H13A C13 H13C 109.5
H13B C13 H13C 109.5
C16 C15 C17 112.4(4)
C16 C15 P1 110.5(4)
C17 C15 P1 110.6(3)
C16 C15 H15 107.7
C17 C15 H15 107.7
P1 C15 H15 107.7
C15 C17 H17C 109.5
C15 C17 H17A 109.5
H17C C17 H17A 109.5
C15 C17 H17B 109.5
H17C C17 H17B 109.5
H17A C17 H17B 109.5
C15 C16 H16A 109.5
C15 C16 H16B 109.5
H16A C16 H16B 109.5
C15 C16 H16C 109.5
H16A C16 H16C 109.5
H16B C16 H16C 109.5
C12 C14 H14A 109.5
C12 C14 H14C 109.5
H14A C14 H14C 109.5
C12 C14 H14B 109.5
H14A C14 H14B 109.5
H14C C14 H14B 109.5

loop_
_geom_bond_atom_site_label_1
_geom_bond_atom_site_label_2
_geom_bond_distance
Pd1 C1 1.957(4)
Pd1 P1 2.1894(12)
Pd1 N1 2.191(4)
Pd1 Cl1 2.3890(12)
P1 O1 1.655(3)
P1 C15 1.806(4)
P1 C12 1.806(5)
O1 C2 1.397(5)
N1 C8 1.490(6)
N1 C7 1.496(6)
N1 C10 1.500(6)
C1 C2 1.370(6)
C1 C6 1.396(7)
C2 C3 1.378(6)
C3 C4 1.404(6)
C3 H3 0.9300
C4 C5 1.363(7)
C4 H4 0.9300
C5 C6 1.387(7)
C5 H5 0.9300
C6 C7 1.503(7)
C7 H7A 0.9700
C7 H7B 0.9700
C8 C9 1.480(8)
C8 H8A 0.9700
C8 H8B 0.9700
C9 H9A 0.9600
C9 H9B 0.9600
C9 H9C 0.9600
C10 C11 1.500(8)
C10 H10A 0.9700
C10 H10B 0.9700
C11 H11A 0.9600
C11 H11B 0.9600
C11 H11C 0.9600
C12 C14 1.521(7)
C12 C13 1.528(7)
C12 H12 0.9800
C13 H13A 0.9600
C13 H13B 0.9600
C13 H13C 0.9600
C15 C16 1.517(7)
C15 C17 1.536(7)
C15 H15 0.9800
C17 H17C 0.9600
C17 H17A 0.9600
C17 H17B 0.9600
C16 H16A 0.9600
C16 H16B 0.9600
C16 H16C 0.9600
C14 H14A 0.9600
C14 H14C 0.9600
C14 H14B 0.9600

loop_
_geom_torsion_atom_site_label_1
_geom_torsion_atom_site_label_2
_geom_torsion_atom_site_label_3
_geom_torsion_atom_site_label_4
_geom_torsion
C1 Pd1 P1 O1 6.17(18)
N1 Pd1 P1 O1 7.0(4)
Cl1 Pd1 P1 O1 -169.17(13)
C1 Pd1 P1 C15 -107.9(2)
N1 Pd1 P1 C15 -107.1(4)
Cl1 Pd1 P1 C15 76.79(19)
C1 Pd1 P1 C12 122.2(2)
N1 Pd1 P1 C12 123.0(4)
Cl1 Pd1 P1 C12 -53.19(18)
C15 P1 O1 C2 117.7(3)
C12 P1 O1 C2 -131.1(3)
Pd1 P1 O1 C2 -6.4(3)
C1 Pd1 N1 C8 -110.3(3)
P1 Pd1 N1 C8 -111.1(4)
Cl1 Pd1 N1 C8 65.1(3)
C1 Pd1 N1 C7 10.1(3)
P1 Pd1 N1 C7 9.3(6)
Cl1 Pd1 N1 C7 -174.5(3)
C1 Pd1 N1 C10 131.7(4)
P1 Pd1 N1 C10 130.9(4)
Cl1 Pd1 N1 C10 -53.0(3)
P1 Pd1 C1 C2 -6.1(3)
N1 Pd1 C1 C2 174.1(4)
Cl1 Pd1 C1 C2 89(2)
P1 Pd1 C1 C6 177.9(3)
N1 Pd1 C1 C6 -1.9(3)
Cl1 Pd1 C1 C6 -87(2)
C6 C1 C2 C3 -1.7(7)
Pd1 C1 C2 C3 -177.6(4)
C6 C1 C2 O1 179.7(4)
Pd1 C1 C2 O1 3.8(6)
P1 O1 C2 C1 2.4(5)
P1 O1 C2 C3 -176.2(4)
C1 C2 C3 C4 2.7(7)
O1 C2 C3 C4 -178.7(4)
C2 C3 C4 C5 -1.3(8)
C3 C4 C5 C6 -1.0(9)
C4 C5 C6 C1 2.0(8)
C4 C5 C6 C7 -175.0(5)
C2 C1 C6 C5 -0.7(7)
Pd1 C1 C6 C5 175.4(4)
C2 C1 C6 C7 176.6(4)
Pd1 C1 C6 C7 -7.3(6)
C8 N1 C7 C6 102.9(5)
C10 N1 C7 C6 -138.4(4)
Pd1 N1 C7 C6 -16.2(5)
C5 C6 C7 N1 -166.7(5)
C1 C6 C7 N1 16.2(6)
C7 N1 C8 C9 -61.6(7)
C10 N1 C8 C9 177.6(5)
Pd1 N1 C8 C9 56.9(6)
C8 N1 C10 C11 -170.5(5)
C7 N1 C10 C11 68.5(6)
Pd1 N1 C10 C11 -51.6(6)
O1 P1 C12 C14 -50.7(4)
C15 P1 C12 C14 57.0(4)
Pd1 P1 C12 C14 -168.4(4)
O1 P1 C12 C13 73.4(4)
C15 P1 C12 C13 -178.9(4)
Pd1 P1 C12 C13 -44.2(4)
O1 P1 C15 C16 -67.2(4)
C12 P1 C15 C16 -176.0(4)
Pd1 P1 C15 C16 49.4(4)
O1 P1 C15 C17 167.8(4)
C12 P1 C15 C17 59.0(4)
Pd1 P1 C15 C17 -75.7(4)
